data_2218719
loop_
_publ_author_name
'Dong, Wen-Kui'
'Zhao, Chun-Yu'
'Zhong, Jin-Kui'
'Tang, Xiao-Lu'
'Yu, Tian-Zhi'

_publ_section_title
;
 6,6'-Dimethoxy-2,2'-[(hexane-1,6-diyldioxy)bis(nitrilomethylidyne)]diphenol
;
_journal_coeditor_code HG2411
_journal_issue 7
_journal_name_full 'Acta Crystallographica Section E'
_journal_page_first o1323
_journal_paper_doi 10.1107/S1600536808017789
_journal_volume 64
_journal_year 2008
_chemical_formula_iupac 'C22 H28 N2 O6'
_chemical_formula_moiety 'C22 H28 N2 O6'
_chemical_formula_sum 'C22 H28 N2 O6'
_chemical_formula_weight 416.46
_chemical_name_systematic
;
6,6'-Dimethoxy-2,2'-[(hexane-1,6-diyldioxy)bis(nitrilomethylidyne)]diphenol
;
_space_group_IT_number 14
_symmetry_cell_setting monoclinic
_symmetry_space_group_name_Hall '-P 2yn'
_symmetry_space_group_name_H-M 'P 1 21/n 1'
_atom_sites_solution_hydrogens geom
_atom_sites_solution_primary direct
_atom_sites_solution_secondary difmap
_cell_angle_alpha 90.00
_cell_angle_beta 100.063(2)
_cell_angle_gamma 90.00
_cell_formula_units_Z 4
_cell_length_a 6.2913(9)
_cell_length_b 29.063(3)
_cell_length_c 12.0481(15)
_cell_measurement_reflns_used 2277
_cell_measurement_temperature 298(2)
_cell_measurement_theta_max 22.723
_cell_measurement_theta_min 2.216
_cell_volume 2169.0(5)
_computing_cell_refinement 'SMART (Siemens, 1996)'
_computing_data_collection 'SMART (Siemens, 1996)'
_computing_data_reduction 'SAINT (Siemens, 1996)'
_computing_molecular_graphics 'SHELXTL (Sheldrick, 2008)'
_computing_publication_material 'SHELXTL (Sheldrick, 2008)'
_computing_structure_refinement 'SHELXL97 (Sheldrick, 2008)'
_computing_structure_solution 'SHELXS97 (Sheldrick, 2008)'
_diffrn_ambient_temperature 298(2)
_diffrn_measured_fraction_theta_full 0.997
_diffrn_measured_fraction_theta_max 0.997
_diffrn_measurement_device_type 'Bruker SMART CCD area-detector'
_diffrn_measurement_method '\f and \w'
_diffrn_radiation_monochromator graphite
_diffrn_radiation_source 'fine-focus sealed tube'
_diffrn_radiation_type MoK\a
_diffrn_radiation_wavelength 0.71073
_diffrn_reflns_av_R_equivalents 0.0415
_diffrn_reflns_av_sigmaI/netI 0.0552
_diffrn_reflns_limit_h_max 7
_diffrn_reflns_limit_h_min -7
_diffrn_reflns_limit_k_max 34
_diffrn_reflns_limit_k_min -34
_diffrn_reflns_limit_l_max 14
_diffrn_reflns_limit_l_min -10
_diffrn_reflns_number 10858
_diffrn_reflns_theta_full 25.01
_diffrn_reflns_theta_max 25.01
_diffrn_reflns_theta_min 1.40
_exptl_absorpt_coefficient_mu 0.093
_exptl_absorpt_correction_T_max 0.9844
_exptl_absorpt_correction_T_min 0.9611
_exptl_absorpt_correction_type multi-scan
_exptl_absorpt_process_details '(SADABS; Sheldrick, 1996)'
_exptl_crystal_colour colorless
_exptl_crystal_density_diffrn 1.275
_exptl_crystal_density_method 'not measured'
_exptl_crystal_description prismatic
_exptl_crystal_F_000 888
_exptl_crystal_size_max 0.43
_exptl_crystal_size_mid 0.23
_exptl_crystal_size_min 0.17
_refine_diff_density_max 0.172
_refine_diff_density_min -0.140
_refine_ls_extinction_method none
_refine_ls_goodness_of_fit_ref 1.080
_refine_ls_hydrogen_treatment constr
_refine_ls_matrix_type full
_refine_ls_number_parameters 273
_refine_ls_number_reflns 3836
_refine_ls_number_restraints 0
_refine_ls_restrained_S_all 1.080
_refine_ls_R_factor_all 0.1013
_refine_ls_R_factor_gt 0.0468
_refine_ls_shift/su_max 0.000
_refine_ls_shift/su_mean 0.000
_refine_ls_structure_factor_coef Fsqd
_refine_ls_weighting_details 'calc w=1/[\s^2^(Fo^2^)+(0.054P)^2^] where P=(Fo^2^+2Fc^2^)/3'
_refine_ls_weighting_scheme calc
_refine_ls_wR_factor_gt 0.1049
_refine_ls_wR_factor_ref 0.1296
_reflns_number_gt 2138
_reflns_number_total 3836
_reflns_threshold_expression I>2\s(I)
_cod_data_source_file hg2411.cif
_cod_data_source_block I
_cod_depositor_comments
;
The following automatic conversions were performed:
'_symmetry_cell_setting' value 'Monoclinic' changed to 'monoclinic'
according to '/home/saulius/struct/CIF-dictionaries/cif_core.dic'
dictionary named 'cif_core.dic' version 2.4.1 from 2010-06-29.

Automatic conversion script
Id: cif_fix_enum 1527 2010-12-29 10:47:43Z saulius 

The following automatic conversions were performed:

'_symmetry_cell_setting' value 'Monoclinic' changed to 'monoclinic'
according to /home/saulius/struct/CIF-dictionaries/cif_core.dic
dictionary named 'cif_core.dic' version 2.4.1 from 2010-06-29.

Automatic conversion script
Id: cif_fix_values 1715 2011-07-08 13:25:40Z adriana 
;
_cod_original_sg_symbol_H-M 'P 21/n'
_cod_database_code 2218719
_cod_database_fobs_code 2218719

loop_
_symmetry_equiv_pos_as_xyz
'x, y, z'
'-x+1/2, y+1/2, -z+1/2'
'-x, -y, -z'
'x-1/2, -y-1/2, z-1/2'

loop_
_atom_site_type_symbol
_atom_site_label
_atom_site_fract_x
_atom_site_fract_y
_atom_site_fract_z
_atom_site_U_iso_or_equiv
_atom_site_adp_type
_atom_site_calc_flag
_atom_site_refinement_flags
_atom_site_occupancy
N N1 1.1005(3) 0.21438(7) 0.56103(16) 0.0423(5) Uani d . 1
N N2 -0.1743(4) -0.00593(7) 0.76432(19) 0.0534(6) Uani d . 1
O O1 0.9073(3) 0.19166(6) 0.52040(13) 0.0500(5) Uani d . 1
O O2 0.0109(3) 0.02112(6) 0.78379(15) 0.0651(6) Uani d . 1
O O3 1.4536(3) 0.23525(5) 0.70115(13) 0.0471(5) Uani d . 1
H H3 1.3377 0.2222 0.6810 0.071 Uiso calc R 1
O O4 1.8128(3) 0.27994(6) 0.74024(14) 0.0536(5) Uani d . 1
O O5 -0.5254(3) -0.04977(6) 0.66091(13) 0.0560(5) Uani d . 1
H H5 -0.4150 -0.0344 0.6644 0.084 Uiso calc R 1
O O6 -0.8662(3) -0.09771(6) 0.67802(14) 0.0583(5) Uani d . 1
C C1 0.8437(4) 0.16557(8) 0.6096(2) 0.0460(7) Uani d . 1
H H1A 0.8146 0.1861 0.6686 0.055 Uiso calc R 1
H H1B 0.9593 0.1449 0.6416 0.055 Uiso calc R 1
C C2 0.6460(4) 0.13858(9) 0.5642(2) 0.0498(7) Uani d . 1
H H2A 0.6793 0.1166 0.5092 0.060 Uiso calc R 1
H H2B 0.5355 0.1592 0.5263 0.060 Uiso calc R 1
C C3 0.5602(4) 0.11318(9) 0.6573(2) 0.0500(7) Uani d . 1
H H3A 0.6754 0.0944 0.6983 0.060 Uiso calc R 1
H H3B 0.5203 0.1356 0.7096 0.060 Uiso calc R 1
C C4 0.3675(4) 0.08263(9) 0.6171(2) 0.0563(7) Uani d . 1
H H4A 0.2565 0.1004 0.5698 0.068 Uiso calc R 1
H H4B 0.4104 0.0578 0.5718 0.068 Uiso calc R 1
C C5 0.2762(4) 0.06249(9) 0.7145(2) 0.0511(7) Uani d . 1
H H5A 0.3877 0.0444 0.7606 0.061 Uiso calc R 1
H H5B 0.2386 0.0875 0.7607 0.061 Uiso calc R 1
C C6 0.0802(4) 0.03258(9) 0.6804(2) 0.0535(7) Uani d . 1
H H6A -0.0319 0.0491 0.6306 0.064 Uiso calc R 1
H H6B 0.1168 0.0051 0.6423 0.064 Uiso calc R 1
C C7 1.1556(4) 0.24225(8) 0.4897(2) 0.0425(6) Uani d . 1
H H7 1.0669 0.2460 0.4199 0.051 Uiso calc R 1
C C8 1.3543(4) 0.26824(7) 0.51555(19) 0.0375(6) Uani d . 1
C C9 1.4944(4) 0.26352(7) 0.61737(19) 0.0364(6) Uani d . 1
C C10 1.6878(4) 0.28817(8) 0.6385(2) 0.0399(6) Uani d . 1
C C11 1.7384(4) 0.31800(8) 0.5586(2) 0.0508(7) Uani d . 1
H H11 1.8668 0.3346 0.5722 0.061 Uiso calc R 1
C C12 1.5961(5) 0.32325(9) 0.4574(2) 0.0577(8) Uani d . 1
H H12 1.6297 0.3437 0.4036 0.069 Uiso calc R 1
C C13 1.4083(5) 0.29895(9) 0.4357(2) 0.0520(7) Uani d . 1
H H13 1.3153 0.3028 0.3674 0.062 Uiso calc R 1
C C14 2.0134(4) 0.30314(9) 0.7683(2) 0.0622(8) Uani d . 1
H H14A 2.0954 0.2989 0.7090 0.093 Uiso calc R 1
H H14B 2.0923 0.2908 0.8374 0.093 Uiso calc R 1
H H14C 1.9881 0.3354 0.7777 0.093 Uiso calc R 1
C C15 -0.2267(4) -0.01909(8) 0.8565(2) 0.0526(7) Uani d . 1
H H15 -0.1392 -0.0103 0.9235 0.063 Uiso calc R 1
C C16 -0.4139(4) -0.04678(8) 0.8628(2) 0.0457(7) Uani d . 1
C C17 -0.5556(4) -0.06051(8) 0.7667(2) 0.0410(6) Uani d . 1
C C18 -0.7374(4) -0.08642(8) 0.7769(2) 0.0434(6) Uani d . 1
C C19 -0.7739(4) -0.09855(9) 0.8825(2) 0.0518(7) Uani d . 1
H H19 -0.8947 -0.1160 0.8894 0.062 Uiso calc R 1
C C20 -0.6334(5) -0.08513(9) 0.9779(2) 0.0602(8) Uani d . 1
H H20 -0.6594 -0.0936 1.0488 0.072 Uiso calc R 1
C C21 -0.4562(5) -0.05942(9) 0.9683(2) 0.0570(8) Uani d . 1
H H21 -0.3625 -0.0502 1.0329 0.068 Uiso calc R 1
C C22 -1.0452(4) -0.12698(9) 0.6835(2) 0.0630(8) Uani d . 1
H H22A -0.9947 -0.1555 0.7185 0.094 Uiso calc R 1
H H22B -1.1217 -0.1328 0.6086 0.094 Uiso calc R 1
H H22C -1.1402 -0.1123 0.7269 0.094 Uiso calc R 1

loop_
_atom_site_aniso_label
_atom_site_aniso_U_11
_atom_site_aniso_U_22
_atom_site_aniso_U_33
_atom_site_aniso_U_12
_atom_site_aniso_U_13
_atom_site_aniso_U_23
N1 0.0391(13) 0.0454(12) 0.0418(12) -0.0095(10) 0.0050(10) -0.0060(10)
N2 0.0475(15) 0.0481(13) 0.0663(16) -0.0098(11) 0.0147(12) 0.0014(12)
O1 0.0465(12) 0.0622(11) 0.0398(10) -0.0191(9) 0.0033(8) 0.0022(8)
O2 0.0556(13) 0.0741(13) 0.0667(13) -0.0256(11) 0.0141(10) 0.0043(10)
O3 0.0448(11) 0.0539(10) 0.0411(10) -0.0083(8) 0.0035(8) 0.0085(8)
O4 0.0394(11) 0.0614(11) 0.0544(12) -0.0089(9) -0.0073(9) 0.0026(9)
O5 0.0593(13) 0.0662(12) 0.0453(11) -0.0128(10) 0.0167(9) 0.0018(9)
O6 0.0565(13) 0.0676(12) 0.0500(12) -0.0168(10) 0.0070(10) 0.0007(9)
C1 0.0467(17) 0.0468(15) 0.0452(16) -0.0046(13) 0.0100(13) 0.0060(13)
C2 0.0493(17) 0.0531(16) 0.0477(16) -0.0098(14) 0.0100(13) 0.0033(13)
C3 0.0519(18) 0.0507(16) 0.0486(16) -0.0027(14) 0.0124(14) 0.0034(13)
C4 0.0592(19) 0.0590(17) 0.0524(17) -0.0115(15) 0.0144(15) 0.0052(14)
C5 0.0487(18) 0.0516(16) 0.0542(17) -0.0047(14) 0.0122(14) 0.0043(13)
C6 0.0513(18) 0.0515(16) 0.0592(18) -0.0044(14) 0.0136(14) 0.0080(14)
C7 0.0453(17) 0.0452(15) 0.0354(14) -0.0035(13) 0.0023(12) -0.0006(12)
C8 0.0431(16) 0.0349(13) 0.0346(14) -0.0037(12) 0.0073(12) -0.0024(11)
C9 0.0390(16) 0.0345(13) 0.0360(14) 0.0005(12) 0.0074(12) -0.0011(11)
C10 0.0390(16) 0.0387(14) 0.0420(15) -0.0009(12) 0.0067(13) -0.0046(12)
C11 0.0482(18) 0.0486(16) 0.0565(18) -0.0137(14) 0.0115(15) -0.0038(14)
C12 0.071(2) 0.0547(17) 0.0498(18) -0.0166(16) 0.0174(16) 0.0079(14)
C13 0.063(2) 0.0549(16) 0.0367(15) -0.0101(15) 0.0058(14) 0.0053(13)
C14 0.0425(18) 0.0679(19) 0.072(2) -0.0089(15) -0.0016(15) -0.0131(15)
C15 0.0488(18) 0.0548(17) 0.0531(18) -0.0098(14) 0.0054(14) 0.0035(14)
C16 0.0481(18) 0.0412(15) 0.0489(17) -0.0027(13) 0.0119(14) 0.0012(13)
C17 0.0466(17) 0.0378(14) 0.0417(16) 0.0034(13) 0.0164(13) 0.0030(12)
C18 0.0436(17) 0.0427(15) 0.0438(16) -0.0018(13) 0.0073(13) -0.0020(12)
C19 0.0516(18) 0.0535(16) 0.0526(18) -0.0097(14) 0.0151(15) 0.0024(14)
C20 0.070(2) 0.0666(19) 0.0471(18) -0.0112(17) 0.0197(16) 0.0049(15)
C21 0.064(2) 0.0618(18) 0.0434(17) -0.0077(16) 0.0058(15) 0.0012(14)
C22 0.0527(19) 0.0665(18) 0.069(2) -0.0166(16) 0.0082(15) -0.0045(15)

loop_
_atom_type_symbol
_atom_type_description
_atom_type_scat_dispersion_real
_atom_type_scat_dispersion_imag
_atom_type_scat_source
C C 0.0033 0.0016 'International Tables Vol C Tables 4.2.6.8 and 6.1.1.4'
H H 0.0000 0.0000 'International Tables Vol C Tables 4.2.6.8 and 6.1.1.4'
N N 0.0061 0.0033 'International Tables Vol C Tables 4.2.6.8 and 6.1.1.4'
O O 0.0106 0.0060 'International Tables Vol C Tables 4.2.6.8 and 6.1.1.4'

loop_
_geom_angle_atom_site_label_1
_geom_angle_atom_site_label_2
_geom_angle_atom_site_label_3
_geom_angle
C7 N1 O1 112.83(19)
C15 N2 O2 111.1(2)
N1 O1 C1 109.19(17)
N2 O2 C6 111.04(19)
C9 O3 H3 109.5
C10 O4 C14 118.9(2)
C17 O5 H5 109.5
C18 O6 C22 117.4(2)
O1 C1 C2 109.2(2)
O1 C1 H1A 109.8
C2 C1 H1A 109.8
O1 C1 H1B 109.8
C2 C1 H1B 109.8
H1A C1 H1B 108.3
C1 C2 C3 111.5(2)
C1 C2 H2A 109.3
C3 C2 H2A 109.3
C1 C2 H2B 109.3
C3 C2 H2B 109.3
H2A C2 H2B 108.0
C4 C3 C2 114.7(2)
C4 C3 H3A 108.6
C2 C3 H3A 108.6
C4 C3 H3B 108.6
C2 C3 H3B 108.6
H3A C3 H3B 107.6
C5 C4 C3 111.8(2)
C5 C4 H4A 109.3
C3 C4 H4A 109.3
C5 C4 H4B 109.3
C3 C4 H4B 109.3
H4A C4 H4B 107.9
C6 C5 C4 114.6(2)
C6 C5 H5A 108.6
C4 C5 H5A 108.6
C6 C5 H5B 108.6
C4 C5 H5B 108.6
H5A C5 H5B 107.6
O2 C6 C5 104.9(2)
O2 C6 H6A 110.8
C5 C6 H6A 110.8
O2 C6 H6B 110.8
C5 C6 H6B 110.8
H6A C6 H6B 108.8
N1 C7 C8 120.9(2)
N1 C7 H7 119.5
C8 C7 H7 119.5
C9 C8 C13 118.6(2)
C9 C8 C7 122.0(2)
C13 C8 C7 119.3(2)
O3 C9 C8 122.9(2)
O3 C9 C10 116.5(2)
C8 C9 C10 120.6(2)
O4 C10 C11 125.1(2)
O4 C10 C9 115.0(2)
C11 C10 C9 119.8(2)
C10 C11 C12 119.5(2)
C10 C11 H11 120.3
C12 C11 H11 120.3
C13 C12 C11 121.0(2)
C13 C12 H12 119.5
C11 C12 H12 119.5
C12 C13 C8 120.4(2)
C12 C13 H13 119.8
C8 C13 H13 119.8
O4 C14 H14A 109.5
O4 C14 H14B 109.5
H14A C14 H14B 109.5
O4 C14 H14C 109.5
H14A C14 H14C 109.5
H14B C14 H14C 109.5
N2 C15 C16 123.7(3)
N2 C15 H15 118.2
C16 C15 H15 118.2
C17 C16 C21 119.2(2)
C17 C16 C15 121.8(2)
C21 C16 C15 119.0(2)
O5 C17 C16 122.8(2)
O5 C17 C18 117.4(2)
C16 C17 C18 119.9(2)
O6 C18 C19 125.3(2)
O6 C18 C17 115.2(2)
C19 C18 C17 119.5(2)
C18 C19 C20 120.8(3)
C18 C19 H19 119.6
C20 C19 H19 119.6
C21 C20 C19 119.9(3)
C21 C20 H20 120.1
C19 C20 H20 120.1
C20 C21 C16 120.8(3)
C20 C21 H21 119.6
C16 C21 H21 119.6
O6 C22 H22A 109.5
O6 C22 H22B 109.5
H22A C22 H22B 109.5
O6 C22 H22C 109.5
H22A C22 H22C 109.5
H22B C22 H22C 109.5

loop_
_geom_bond_atom_site_label_1
_geom_bond_atom_site_label_2
_geom_bond_distance
N1 C7 1.273(3)
N1 O1 1.395(2)
N2 C15 1.271(3)
N2 O2 1.391(3)
O1 C1 1.428(3)
O2 C6 1.429(3)
O3 C9 1.360(3)
O3 H3 0.8200
O4 C10 1.357(3)
O4 C14 1.418(3)
O5 C17 1.357(3)
O5 H5 0.8200
O6 C18 1.359(3)
O6 C22 1.422(3)
C1 C2 1.491(3)
C1 H1A 0.9700
C1 H1B 0.9700
C2 C3 1.518(3)
C2 H2A 0.9700
C2 H2B 0.9700
C3 C4 1.512(3)
C3 H3A 0.9700
C3 H3B 0.9700
C4 C5 1.511(3)
C4 H4A 0.9700
C4 H4B 0.9700
C5 C6 1.506(3)
C5 H5A 0.9700
C5 H5B 0.9700
C6 H6A 0.9700
C6 H6B 0.9700
C7 C8 1.447(3)
C7 H7 0.9300
C8 C9 1.387(3)
C8 C13 1.397(3)
C9 C10 1.397(3)
C10 C11 1.373(3)
C11 C12 1.390(3)
C11 H11 0.9300
C12 C13 1.362(3)
C12 H12 0.9300
C13 H13 0.9300
C14 H14A 0.9600
C14 H14B 0.9600
C14 H14C 0.9600
C15 C16 1.439(3)
C15 H15 0.9300
C16 C17 1.391(3)
C16 C21 1.392(3)
C17 C18 1.393(3)
C18 C19 1.377(3)
C19 C20 1.379(4)
C19 H19 0.9300
C20 C21 1.364(3)
C20 H20 0.9300
C21 H21 0.9300
C22 H22A 0.9600
C22 H22B 0.9600
C22 H22C 0.9600

loop_
_geom_hbond_atom_site_label_D
_geom_hbond_atom_site_label_H
_geom_hbond_atom_site_label_A
_geom_hbond_distance_DH
_geom_hbond_distance_HA
_geom_hbond_distance_DA
_geom_hbond_angle_DHA
O5 H5 N2 0.82 1.95 2.662(3) 145.4
O3 H3 N1 0.82 1.90 2.615(3) 145.0

loop_
_geom_torsion_atom_site_label_1
_geom_torsion_atom_site_label_2
_geom_torsion_atom_site_label_3
_geom_torsion_atom_site_label_4
_geom_torsion
C7 N1 O1 C1 -172.91(19)
C15 N2 O2 C6 175.0(2)
N1 O1 C1 C2 -175.89(18)
O1 C1 C2 C3 -175.30(19)
C1 C2 C3 C4 -176.4(2)
C2 C3 C4 C5 -173.9(2)
C3 C4 C5 C6 178.6(2)
N2 O2 C6 C5 178.64(19)
C4 C5 C6 O2 -174.7(2)
O1 N1 C7 C8 -178.54(19)
N1 C7 C8 C9 1.1(4)
N1 C7 C8 C13 -179.2(2)
C13 C8 C9 O3 178.6(2)
C7 C8 C9 O3 -1.7(4)
C13 C8 C9 C10 -1.5(3)
C7 C8 C9 C10 178.2(2)
C14 O4 C10 C11 -0.6(3)
C14 O4 C10 C9 179.4(2)
O3 C9 C10 O4 1.1(3)
C8 C9 C10 O4 -178.8(2)
O3 C9 C10 C11 -178.9(2)
C8 C9 C10 C11 1.2(3)
O4 C10 C11 C12 179.9(2)
C9 C10 C11 C12 -0.1(4)
C10 C11 C12 C13 -0.6(4)
C11 C12 C13 C8 0.3(4)
C9 C8 C13 C12 0.8(4)
C7 C8 C13 C12 -178.9(2)
O2 N2 C15 C16 178.7(2)
N2 C15 C16 C17 -1.4(4)
N2 C15 C16 C21 179.8(3)
C21 C16 C17 O5 -179.7(2)
C15 C16 C17 O5 1.5(4)
C21 C16 C17 C18 0.3(4)
C15 C16 C17 C18 -178.5(2)
C22 O6 C18 C19 -4.5(4)
C22 O6 C18 C17 175.5(2)
O5 C17 C18 O6 -0.6(3)
C16 C17 C18 O6 179.5(2)
O5 C17 C18 C19 179.4(2)
C16 C17 C18 C19 -0.6(4)
O6 C18 C19 C20 -179.7(2)
C17 C18 C19 C20 0.4(4)
C18 C19 C20 C21 0.2(4)
C19 C20 C21 C16 -0.5(4)
C17 C16 C21 C20 0.3(4)
C15 C16 C21 C20 179.1(2)

loop_
_cod_related_entry_id
_cod_related_entry_database
_cod_related_entry_code
1 ChemSpider 24740244
